data_7228001
loop_
_publ_author_name
'Sekine, Yoshihiro'
'Tonouchi, Masanori'
'Yokoyama, Taiga'
'Kosaka, Wataru'
'Miyasaka, Hitoshi'

_publ_section_title
;
 Built-in TTF--TCNQ charge-transfer salts in \p-stacked pillared layer
 frameworks
;
_journal_issue 17
_journal_name_full CrystEngComm
_journal_page_first 2300
_journal_paper_doi 10.1039/C7CE00492C
_journal_volume 19
_journal_year 2017
_chemical_formula_moiety 'C76 H44 Cl12 N4 O16 Rh4 S4'
_chemical_formula_sum 'C76 H44 Cl12 N4 O16 Rh4 S4'
_chemical_formula_weight 2234.50
_space_group_IT_number 2
_symmetry_cell_setting triclinic
_symmetry_Int_Tables_number 2
_symmetry_space_group_name_Hall '-P 1'
_symmetry_space_group_name_H-M 'P -1'
_atom_sites_solution_hydrogens geom
_atom_sites_solution_primary direct
_atom_sites_solution_secondary difmap
_audit_update_record
;
2017-03-08 deposited with the CCDC.
2017-04-05 downloaded from the CCDC.
;
_cell_angle_alpha 71.368(9)
_cell_angle_beta 74.864(10)
_cell_angle_gamma 69.076(9)
_cell_formula_units_Z 1
_cell_length_a 10.929(2)
_cell_length_b 13.658(3)
_cell_length_c 16.296(3)
_cell_measurement_reflns_used 7832
_cell_measurement_temperature 97
_cell_measurement_theta_max 30.99
_cell_measurement_theta_min 2.14
_cell_volume 2123.1(7)
_computing_cell_refinement CrystalClear
_computing_data_collection 'CrystalClear (Rigaku Inc., 2008)'
_computing_data_reduction CrystalClear
_computing_molecular_graphics 'CrystalStructure 4.0'
_computing_publication_material 'CrystalStructure 4.0 (Rigaku, 2010)'
_computing_structure_refinement 'SHELXL97 (Sheldrick, 2008)'
_computing_structure_solution 'SHELXS97 (Sheldrick, 2008)'
_diffrn_ambient_temperature 97
_diffrn_detector_area_resol_mean 14.629
_diffrn_measured_fraction_theta_full 0.977
_diffrn_measured_fraction_theta_max 0.977
_diffrn_measurement_device_type 'Rigaku Saturn70'
_diffrn_measurement_method \w
_diffrn_radiation_type 'Mo K\a'
_diffrn_radiation_wavelength 0.71075
_diffrn_reflns_av_R_equivalents 0.0228
_diffrn_reflns_limit_h_max 12
_diffrn_reflns_limit_h_min -12
_diffrn_reflns_limit_k_max 16
_diffrn_reflns_limit_k_min -16
_diffrn_reflns_limit_l_max 19
_diffrn_reflns_limit_l_min -18
_diffrn_reflns_number 14346
_diffrn_reflns_theta_full 25.00
_diffrn_reflns_theta_max 25.00
_diffrn_standards_number 0
_exptl_absorpt_coefficient_mu 1.304
_exptl_absorpt_correction_T_max 0.931
_exptl_absorpt_correction_T_min 0.790
_exptl_absorpt_correction_type multi-scan
_exptl_absorpt_process_details 'REQAB (Rigaku, 1998)'
_exptl_crystal_colour brown
_exptl_crystal_density_diffrn 1.748
_exptl_crystal_density_method 'not measured'
_exptl_crystal_description platelet
_exptl_crystal_F_000 1104.00
_exptl_crystal_size_max 0.174
_exptl_crystal_size_mid 0.106
_exptl_crystal_size_min 0.055
_refine_diff_density_max 2.080
_refine_diff_density_min -1.590
_refine_ls_extinction_method none
_refine_ls_goodness_of_fit_ref 1.063
_refine_ls_hydrogen_treatment constr
_refine_ls_number_parameters 556
_refine_ls_number_reflns 7282
_refine_ls_number_restraints 40
_refine_ls_R_factor_gt 0.0514
_refine_ls_shift/su_max 0.000
_refine_ls_structure_factor_coef Fsqd
_refine_ls_weighting_details 'w = 1/[\s^2^(Fo^2^)+(0.0874P)^2^+8.1427P] where P=(Fo^2^+2Fc^2^)/3'
_refine_ls_weighting_scheme calc
_refine_ls_wR_factor_ref 0.1398
_reflns_number_gt 6647
_reflns_number_total 7282
_reflns_threshold_expression F^2^>2.0\s(F^2^)
_cod_data_source_file c7ce00492c2.cif
_cod_data_source_block tonouchi_120913
_cod_depositor_comments 'Adding full bibliography for 7228000--7228002.cif.'
_cod_original_cell_volume 2122.9(7)
_cod_database_code 7228001

loop_
_symmetry_equiv_pos_site_id
_symmetry_equiv_pos_as_xyz
1 +X,+Y,+Z
2 -X,-Y,-Z

loop_
_atom_site_label
_atom_site_type_symbol
_atom_site_fract_x
_atom_site_fract_y
_atom_site_fract_z
_atom_site_U_iso_or_equiv
_atom_site_adp_type
_atom_site_occupancy
_atom_site_symmetry_multiplicity
_atom_site_calc_flag
_atom_site_refinement_flags
Rh1 Rh 0.01569(10) 0.98940(9) 0.07297(6) 0.0161(4) Uani 1.0 2 d .
Rh2 Rh 0.43884(9) 0.58031(7) 0.45323(6) 0.0102(4) Uani 1.0 2 d .
Cl1 Cl -0.4927(5) 1.1348(4) 0.0568(3) 0.0360(10) Uani 1.0 2 d .
Cl2 Cl 0.3654(7) 0.6575(6) 0.1069(5) 0.0503(17) Uani 0.7500 2 d .
Cl3 Cl -0.005(3) 0.6706(18) -0.0511(16) 0.057(6) Uani 0.2500 2 d .
Cl4 Cl 0.1666(5) 0.4698(4) 0.7558(3) 0.0425(11) Uani 1.0 2 d .
Cl5 Cl 0.3246(4) 0.3955(4) 0.3035(3) 0.0331(10) Uani 1.0 2 d .
Cl6 Cl 0.0361(17) 1.2970(11) 0.3765(13) 0.092(5) Uani 0.5000 2 d .
Cl7 Cl 0.2783(16) 1.1144(14) 0.3153(14) 0.112(5) Uani 0.5000 2 d .
Cl8 Cl 0.118(3) 1.2161(18) 0.209(3) 0.137(7) Uani 0.5000 2 d .
Cl9 Cl 0.1969(16) 1.1747(12) 0.4196(14) 0.099(5) Uani 0.5000 2 d .
S1 S 0.5104(5) 0.8623(4) 0.4556(3) 0.0315(10) Uani 1.0 2 d .
S2 S 0.6303(5) 1.0367(4) 0.3765(3) 0.0275(9) Uani 1.0 2 d .
O1 O -0.1643(10) 0.9608(9) 0.1195(7) 0.021(3) Uani 1.0 2 d .
O2 O -0.1923(11) 0.9797(10) -0.0178(7) 0.025(3) Uani 1.0 2 d .
O3 O 0.1029(11) 0.8274(9) 0.0831(7) 0.026(3) Uani 1.0 2 d .
O4 O 0.0717(11) 0.8492(9) -0.0548(7) 0.024(3) Uani 1.0 2 d .
O5 O 0.2731(10) 0.5322(8) 0.5093(7) 0.017(2) Uani 1.0 2 d .
O6 O 0.3887(10) 0.3794(8) 0.5968(7) 0.016(2) Uani 1.0 2 d .
O7 O 0.4854(10) 0.4963(8) 0.3609(6) 0.017(2) Uani 1.0 2 d .
O8 O 0.6012(10) 0.3447(7) 0.4491(6) 0.0147(19) Uani 1.0 2 d .
N1 N 0.0444(12) 0.9678(10) 0.2078(8) 0.020(3) Uani 1.0 2 d .
N2 N 0.3193(12) 0.7310(9) 0.3775(8) 0.016(3) Uani 1.0 2 d .
C1 C -0.2261(15) 0.9587(13) 0.0645(10) 0.024(4) Uani 1.0 2 d .
C2 C -0.3498(16) 0.9244(14) 0.1024(10) 0.026(4) Uani 1.0 2 d .
C3 C -0.4760(17) 0.9984(15) 0.1012(10) 0.030(4) Uani 1.0 2 d .
C4 C -0.5897(17) 0.9650(17) 0.1345(11) 0.034(4) Uani 1.0 2 d .
C5 C -0.5766(19) 0.8563(18) 0.1691(12) 0.040(5) Uani 1.0 2 d .
C6 C -0.452(2) 0.7810(18) 0.1739(12) 0.042(5) Uani 1.0 2 d .
C7 C -0.3371(18) 0.8128(15) 0.1414(11) 0.031(4) Uani 1.0 2 d .
C8 C 0.1126(16) 0.7920(13) 0.0178(10) 0.026(4) Uani 1.0 2 d .
C9 C 0.1747(18) 0.6746(14) 0.0231(11) 0.035(4) Uani 1.0 2 d .
C10 C 0.2861(19) 0.6127(17) 0.0622(13) 0.048(6) Uani 1.0 2 d .
C11 C 0.342(3) 0.499(2) 0.0603(16) 0.067(8) Uani 1.0 2 d .
C12 C 0.281(4) 0.456(3) 0.0234(19) 0.074(8) Uani 1.0 2 d .
C13 C 0.175(4) 0.5146(19) -0.0145(18) 0.071(8) Uani 1.0 2 d .
C14 C 0.121(3) 0.6230(16) -0.0150(14) 0.049(6) Uani 1.0 2 d .
C15 C 0.2834(13) 0.4454(11) 0.5696(9) 0.015(3) Uani 1.0 2 d .
C16 C 0.1584(14) 0.4149(11) 0.6114(10) 0.020(3) Uani 1.0 2 d .
C17 C 0.0994(17) 0.4199(13) 0.6971(12) 0.029(4) Uani 1.0 2 d .
C18 C -0.0150(19) 0.3901(17) 0.7371(14) 0.043(5) Uani 1.0 2 d .
C19 C -0.0709(18) 0.3536(15) 0.6891(14) 0.042(5) Uani 1.0 2 d .
C20 C -0.0167(19) 0.3509(16) 0.6040(14) 0.041(5) Uani 1.0 2 d .
C21 C 0.0980(17) 0.3811(14) 0.5649(12) 0.032(4) Uani 1.0 2 d .
C22 C 0.5545(13) 0.3978(11) 0.3789(9) 0.014(3) Uani 1.0 2 d .
C23 C 0.5885(14) 0.3369(11) 0.3109(9) 0.017(3) Uani 1.0 2 d .
C24 C 0.4918(15) 0.3310(12) 0.2726(10) 0.020(3) Uani 1.0 2 d .
C25 C 0.5266(16) 0.2700(12) 0.2115(10) 0.024(4) Uani 1.0 2 d .
C26 C 0.6594(15) 0.2185(11) 0.1852(9) 0.021(3) Uani 1.0 2 d .
C27 C 0.7572(15) 0.2251(11) 0.2208(10) 0.019(3) Uani 1.0 2 d .
C28 C 0.7211(14) 0.2835(11) 0.2842(10) 0.017(3) Uani 1.0 2 d .
C29 C 0.0748(13) 0.9403(11) 0.2756(9) 0.013(3) Uani 1.0 2 d .
C30 C 0.1196(13) 0.9013(11) 0.3583(9) 0.015(3) Uani 1.0 2 d .
C31 C 0.2302(13) 0.8075(10) 0.3663(8) 0.012(3) Uani 1.0 2 d .
C32 C 0.0598(13) 0.9507(11) 0.4285(9) 0.014(3) Uani 1.0 2 d .
C33 C -0.0528(14) 1.0442(11) 0.4227(9) 0.014(3) Uani 1.0 2 d .
C34 C 0.1114(14) 0.9080(11) 0.5091(9) 0.016(3) Uani 1.0 2 d .
C35 C 0.6082(19) 0.8634(13) 0.3532(11) 0.033(4) Uani 1.0 2 d .
C36 C 0.6638(18) 0.9430(14) 0.3173(11) 0.030(4) Uani 1.0 2 d .
C37 C 0.5307(16) 0.9778(12) 0.4642(9) 0.021(3) Uani 1.0 2 d .
C38 C 0.111(8) 1.243(5) 0.310(6) 0.099(7) Uani 0.5000 2 d .
C39 C 0.1969(16) 1.1747(12) 0.4196(14) 0.363(7) Uani 0.5000 2 d .
H4 H -0.6753 1.0166 0.1334 0.0412 Uiso 1.0 2 calc R
H5 H -0.6536 0.8327 0.1897 0.0480 Uiso 1.0 2 calc R
H6 H -0.4448 0.7066 0.1997 0.0507 Uiso 1.0 2 calc R
H7 H -0.2519 0.7610 0.1454 0.0366 Uiso 1.0 2 calc R
H11 H 0.4199 0.4556 0.0846 0.0802 Uiso 1.0 2 calc R
H12 H 0.3166 0.3815 0.0248 0.0890 Uiso 1.0 2 calc R
H13 H 0.1370 0.4822 -0.0410 0.0855 Uiso 1.0 2 calc R
H18 H -0.0544 0.3944 0.7956 0.0518 Uiso 1.0 2 calc R
H19 H -0.1475 0.3304 0.7159 0.0507 Uiso 1.0 2 calc R
H20 H -0.0575 0.3284 0.5714 0.0488 Uiso 1.0 2 calc R
H21 H 0.1354 0.3786 0.5058 0.0382 Uiso 1.0 2 calc R
H25 H 0.4598 0.2637 0.1878 0.0292 Uiso 1.0 2 calc R
H26 H 0.6834 0.1783 0.1424 0.0254 Uiso 1.0 2 calc R
H27 H 0.8481 0.1903 0.2022 0.0231 Uiso 1.0 2 calc R
H28 H 0.7881 0.2868 0.3096 0.0208 Uiso 1.0 2 calc R
H33 H -0.0887 1.0745 0.3697 0.0170 Uiso 1.0 2 calc R
H34 H 0.1870 0.8458 0.5153 0.0192 Uiso 1.0 2 calc R
H35 H 0.6216 0.8095 0.3238 0.0393 Uiso 1.0 2 calc R
H36 H 0.7195 0.9480 0.2615 0.0365 Uiso 1.0 2 calc R

loop_
_atom_site_aniso_label
_atom_site_aniso_U_11
_atom_site_aniso_U_22
_atom_site_aniso_U_33
_atom_site_aniso_U_12
_atom_site_aniso_U_13
_atom_site_aniso_U_23
Rh1 0.0127(7) 0.0252(7) 0.0079(6) -0.0011(5) -0.0025(5) -0.0055(5)
Rh2 0.0115(6) 0.0071(6) 0.0110(6) -0.0012(4) -0.0023(4) -0.0024(4)
Cl1 0.032(3) 0.041(3) 0.038(3) -0.0041(18) -0.0079(18) -0.0203(19)
Cl2 0.044(4) 0.040(4) 0.065(5) -0.002(3) -0.020(4) -0.015(4)
Cl3 0.082(16) 0.051(12) 0.059(13) -0.052(12) 0.004(12) -0.016(10)
Cl4 0.047(3) 0.056(3) 0.033(3) -0.027(3) 0.0084(19) -0.020(2)
Cl5 0.0201(19) 0.041(3) 0.045(3) -0.0042(17) -0.0042(17) -0.0265(19)
Cl6 0.104(10) 0.046(7) 0.147(13) -0.057(6) -0.074(10) 0.027(7)
Cl7 0.084(9) 0.087(9) 0.162(14) -0.076(7) -0.057(8) 0.057(8)
Cl8 0.102(15) 0.094(14) 0.22(2) -0.025(12) -0.024(15) -0.048(15)
Cl9 0.079(10) 0.060(8) 0.139(12) -0.015(7) -0.026(9) 0.002(8)
S1 0.055(3) 0.0234(19) 0.022(2) -0.0257(19) 0.0031(18) -0.0060(16)
S2 0.041(3) 0.028(2) 0.0186(18) -0.0223(18) 0.0040(16) -0.0055(15)
O1 0.019(6) 0.034(6) 0.011(5) -0.007(5) -0.001(4) -0.007(5)
O2 0.018(6) 0.044(7) 0.013(5) -0.008(5) -0.002(4) -0.009(5)
O3 0.028(6) 0.030(6) 0.013(5) -0.001(5) -0.004(5) -0.003(5)
O4 0.027(6) 0.029(6) 0.013(5) -0.003(5) -0.002(5) -0.009(5)
O5 0.015(5) 0.015(5) 0.019(5) -0.004(4) -0.003(4) -0.002(4)
O6 0.017(5) 0.012(5) 0.018(5) -0.004(4) -0.002(4) -0.001(4)
O7 0.021(5) 0.011(5) 0.016(5) -0.001(4) -0.005(4) -0.003(4)
O8 0.018(5) 0.009(5) 0.016(5) -0.001(4) -0.003(4) -0.004(4)
N1 0.018(6) 0.024(7) 0.014(6) 0.002(5) -0.003(5) -0.009(5)
N2 0.020(6) 0.014(6) 0.013(6) -0.003(5) -0.003(5) -0.004(5)
C1 0.019(8) 0.034(9) 0.017(8) -0.004(7) -0.001(6) -0.009(7)
C2 0.023(8) 0.043(10) 0.016(7) -0.010(7) -0.003(6) -0.011(7)
C3 0.026(9) 0.049(11) 0.019(8) -0.011(8) -0.002(7) -0.017(8)
C4 0.022(9) 0.062(12) 0.024(9) -0.012(8) 0.001(7) -0.022(9)
C5 0.038(11) 0.065(13) 0.024(9) -0.027(10) -0.002(8) -0.009(9)
C6 0.047(12) 0.056(12) 0.023(9) -0.026(10) -0.006(8) 0.003(8)
C7 0.035(10) 0.040(10) 0.022(8) -0.022(8) -0.004(7) -0.003(7)
C8 0.024(8) 0.031(9) 0.015(7) -0.006(7) 0.003(6) -0.004(7)
C9 0.035(10) 0.029(9) 0.021(8) -0.001(8) 0.008(7) -0.000(7)
C10 0.031(10) 0.050(12) 0.032(10) 0.004(9) 0.005(8) 0.003(9)
C11 0.043(13) 0.053(14) 0.052(14) 0.012(11) 0.002(11) 0.018(12)
C12 0.10(3) 0.050(15) 0.066(17) -0.017(15) 0.001(16) -0.016(13)
C13 0.11(3) 0.031(12) 0.065(16) -0.021(13) 0.004(16) -0.009(11)
C14 0.069(15) 0.031(10) 0.040(11) -0.019(10) 0.010(10) -0.013(9)
C15 0.015(7) 0.014(7) 0.018(7) -0.003(6) -0.001(6) -0.008(6)
C16 0.015(7) 0.014(7) 0.028(8) -0.003(6) -0.002(6) -0.001(6)
C17 0.026(9) 0.026(8) 0.033(9) -0.011(7) 0.002(7) -0.007(7)
C18 0.032(10) 0.046(11) 0.042(11) -0.019(9) 0.014(9) -0.005(9)
C19 0.027(10) 0.036(10) 0.059(13) -0.019(8) 0.003(9) -0.003(9)
C20 0.031(10) 0.041(11) 0.057(13) -0.023(9) -0.013(9) -0.003(9)
C21 0.029(9) 0.034(9) 0.035(9) -0.016(8) -0.009(8) -0.001(8)
C22 0.011(7) 0.014(7) 0.018(7) -0.006(5) -0.004(6) -0.001(6)
C23 0.020(7) 0.013(7) 0.018(7) -0.005(6) -0.003(6) -0.006(6)
C24 0.019(8) 0.018(7) 0.022(8) -0.002(6) -0.004(6) -0.009(6)
C25 0.033(9) 0.023(8) 0.024(8) -0.010(7) -0.010(7) -0.008(6)
C26 0.032(9) 0.015(7) 0.016(7) -0.006(6) -0.001(6) -0.007(6)
C27 0.022(8) 0.015(7) 0.017(7) -0.005(6) 0.003(6) -0.005(6)
C28 0.022(8) 0.015(7) 0.015(7) -0.007(6) -0.002(6) -0.003(5)
C29 0.011(7) 0.014(7) 0.013(7) 0.002(5) -0.003(5) -0.007(5)
C30 0.015(7) 0.015(7) 0.012(7) -0.002(6) -0.005(6) -0.002(5)
C31 0.016(7) 0.011(7) 0.008(6) -0.002(6) -0.001(5) -0.003(5)
C32 0.016(7) 0.014(7) 0.010(6) -0.004(6) -0.004(5) -0.001(5)
C33 0.016(7) 0.014(7) 0.010(6) -0.000(6) -0.003(5) -0.004(5)
C34 0.015(7) 0.017(7) 0.016(7) -0.001(6) -0.006(6) -0.005(6)
C35 0.057(12) 0.022(8) 0.019(8) -0.013(8) -0.002(8) -0.007(7)
C36 0.039(10) 0.034(9) 0.016(8) -0.012(8) 0.004(7) -0.008(7)
C37 0.034(9) 0.017(7) 0.014(7) -0.017(7) -0.002(6) 0.000(6)
C38 0.108(11) 0.048(9) 0.157(14) -0.058(8) -0.064(11) 0.027(9)
C39 0.334(12) 0.334(11) 0.334(13) -0.109(9) -0.180(11) 0.144(10)

loop_
_atom_type_symbol
_atom_type_description
_atom_type_scat_dispersion_real
_atom_type_scat_dispersion_imag
_atom_type_scat_source
C C 0.0033 0.0016
;
International Tables for Crystallography
(1992, Vol. C, Tables 4.2.6.8 and 6.1.1.4)
;
H H 0.0000 0.0000
;
International Tables for Crystallography
(1992, Vol. C, Table 6.1.1.4)
;
N N 0.0061 0.0033
;
International Tables for Crystallography
(1992, Vol. C, Tables 4.2.6.8 and 6.1.1.4)
;
O O 0.0106 0.0060
;
International Tables for Crystallography
(1992, Vol. C, Tables 4.2.6.8 and 6.1.1.4)
;
Rh Rh -1.1178 0.9187
;
International Tables for Crystallography
(1992, Vol. C, Tables 4.2.6.8 and 6.1.1.4)
;
Cl Cl 0.1484 0.1585
;
International Tables for Crystallography
(1992, Vol. C, Tables 4.2.6.8 and 6.1.1.4)
;
S S 0.1246 0.1234
;
International Tables for Crystallography
(1992, Vol. C, Tables 4.2.6.8 and 6.1.1.4)
;

loop_
_geom_angle_atom_site_label_1
_geom_angle_atom_site_label_2
_geom_angle_atom_site_label_3
_geom_angle
_geom_angle_publ_flag
_geom_angle_site_symmetry_1
_geom_angle_site_symmetry_3
Rh1 Rh1 O1 88.5(4) yes 2_575 .
Rh1 Rh1 O2 87.4(4) yes 2_575 2_575
Rh1 Rh1 O3 88.8(4) yes 2_575 .
Rh1 Rh1 O4 87.4(4) yes 2_575 2_575
Rh1 Rh1 N1 179.3(4) yes 2_575 .
O1 Rh1 O2 175.9(5) yes . 2_575
O1 Rh1 O3 88.9(5) yes . .
O1 Rh1 O4 91.2(5) yes . 2_575
O1 Rh1 N1 91.1(5) yes . .
O2 Rh1 O3 91.5(5) yes 2_575 .
O2 Rh1 O4 88.2(5) yes 2_575 2_575
O2 Rh1 N1 93.0(5) yes 2_575 .
O3 Rh1 O4 176.3(5) yes . 2_575
O3 Rh1 N1 90.6(5) yes . .
O4 Rh1 N1 93.2(5) yes 2_575 .
Rh2 Rh2 O5 88.2(3) yes 2_666 .
Rh2 Rh2 O6 88.1(3) yes 2_666 2_666
Rh2 Rh2 O7 88.5(3) yes 2_666 .
Rh2 Rh2 O8 87.8(3) yes 2_666 2_666
Rh2 Rh2 N2 175.4(3) yes 2_666 .
O5 Rh2 O6 176.3(4) yes . 2_666
O5 Rh2 O7 91.5(5) yes . .
O5 Rh2 O8 88.3(5) yes . 2_666
O5 Rh2 N2 90.1(4) yes . .
O6 Rh2 O7 89.0(5) yes 2_666 .
O6 Rh2 O8 90.9(5) yes 2_666 2_666
O6 Rh2 N2 93.6(4) yes 2_666 .
O7 Rh2 O8 176.2(4) yes . 2_666
O7 Rh2 N2 95.8(5) yes . .
O8 Rh2 N2 88.0(5) yes 2_666 .
Cl9 Cl6 C38 69(4) yes . .
Cl9 Cl6 C39 0.0(12) yes . .
C38 Cl6 C39 69(4) yes . .
Cl9 Cl7 C38 61(3) yes . .
Cl9 Cl7 C39 0.0(11) yes . .
C38 Cl7 C39 61(3) yes . .
Cl6 Cl9 Cl7 101.4(13) yes . .
Cl6 Cl9 C38 41(2) yes . .
Cl7 Cl9 C38 61(3) yes . .
C35 S1 C37 95.2(9) yes . .
C36 S2 C37 95.5(9) yes . .
Rh1 O1 C1 117.8(9) yes . .
Rh1 O2 C1 119.5(13) yes 2_575 .
Rh1 O3 C8 118.0(9) yes . .
Rh1 O4 C8 120.1(12) yes 2_575 .
Rh2 O5 C15 118.3(9) yes . .
Rh2 O6 C15 118.1(9) yes 2_666 .
Rh2 O7 C22 118.1(10) yes . .
Rh2 O8 C22 118.8(9) yes 2_666 .
Rh1 N1 C29 168.3(11) yes . .
Rh2 N2 C31 156.0(10) yes . .
O1 C1 O2 126.6(16) yes . .
O1 C1 C2 116.1(13) yes . .
O2 C1 C2 117.3(17) yes . .
C1 C2 C3 122.0(16) yes . .
C1 C2 C7 118.9(14) yes . .
C3 C2 C7 119.0(17) yes . .
Cl1 C3 C2 119.5(15) yes . .
Cl1 C3 C4 119.2(13) yes . .
C2 C3 C4 121.3(18) yes . .
C3 C4 C5 119.3(16) yes . .
C4 C5 C6 121(2) yes . .
C5 C6 C7 121(2) yes . .
C2 C7 C6 118.7(15) yes . .
O3 C8 O4 125.6(15) yes . .
O3 C8 C9 119.4(14) yes . .
O4 C8 C9 115.0(17) yes . .
C8 C9 C10 123(3) yes . .
C8 C9 C14 119.0(16) yes . .
C10 C9 C14 117.9(18) yes . .
Cl2 C10 C9 125.4(18) yes . .
Cl2 C10 C11 116.3(17) yes . .
C9 C10 C11 118(3) yes . .
C10 C11 C12 120(3) yes . .
C11 C12 C13 123(3) yes . .
C12 C13 C14 119(4) yes . .
Cl3 C14 C9 126.4(19) yes . .
Cl3 C14 C13 111(3) yes . .
C9 C14 C13 122(3) yes . .
O5 C15 O6 127.1(13) yes . .
O5 C15 C16 116.7(12) yes . .
O6 C15 C16 116.1(11) yes . .
C15 C16 C17 121.4(18) yes . .
C15 C16 C21 120.5(14) yes . .
C17 C16 C21 118.1(16) yes . .
Cl4 C17 C16 119.7(15) yes . .
Cl4 C17 C18 118.4(16) yes . .
C16 C17 C18 122(2) yes . .
C17 C18 C19 118.3(19) yes . .
C18 C19 C20 121(2) yes . .
C19 C20 C21 120(3) yes . .
C16 C21 C20 120.7(18) yes . .
O7 C22 O8 126.8(15) yes . .
O7 C22 C23 117.8(13) yes . .
O8 C22 C23 115.3(11) yes . .
C22 C23 C24 122.3(12) yes . .
C22 C23 C28 119.3(16) yes . .
C24 C23 C28 118.4(15) yes . .
Cl5 C24 C23 120.6(13) yes . .
Cl5 C24 C25 118.6(14) yes . .
C23 C24 C25 120.8(13) yes . .
C24 C25 C26 119.7(18) yes . .
C25 C26 C27 120.6(16) yes . .
C26 C27 C28 119.4(13) yes . .
C23 C28 C27 121.1(17) yes . .
N1 C29 C30 176.6(13) yes . .
C29 C30 C31 115.4(13) yes . .
C29 C30 C32 123.8(11) yes . .
C31 C30 C32 120.8(13) yes . .
N2 C31 C30 176.4(15) yes . .
C30 C32 C33 122.0(13) yes . .
C30 C32 C34 120.7(11) yes . .
C33 C32 C34 117.3(13) yes . .
C32 C33 C34 122.1(13) yes . 2_576
C32 C34 C33 120.6(11) yes . 2_576
S1 C35 C36 117.1(16) yes . .
S2 C36 C35 117.1(13) yes . .
S1 C37 S2 115.2(9) yes . .
S1 C37 C37 122.9(12) yes . 2_676
S2 C37 C37 121.9(14) yes . 2_676
Cl6 C38 Cl7 128(6) yes . .
Cl6 C38 Cl8 148(6) yes . .
Cl6 C38 Cl9 70(4) yes . .
Cl7 C38 Cl8 82(3) yes . .
Cl7 C38 Cl9 58(3) yes . .
Cl8 C38 Cl9 140(4) yes . .
Cl6 C39 Cl7 101.4(13) yes . .
C3 C4 H4 120.351 no . .
C5 C4 H4 120.351 no . .
C4 C5 H5 119.712 no . .
C6 C5 H5 119.710 no . .
C5 C6 H6 119.515 no . .
C7 C6 H6 119.501 no . .
C2 C7 H7 120.651 no . .
C6 C7 H7 120.659 no . .
C10 C11 H11 120.224 no . .
C12 C11 H11 120.236 no . .
C11 C12 H12 118.604 no . .
C13 C12 H12 118.594 no . .
C12 C13 H13 120.393 no . .
C14 C13 H13 120.387 no . .
C17 C18 H18 120.843 no . .
C19 C18 H18 120.845 no . .
C18 C19 H19 119.624 no . .
C20 C19 H19 119.619 no . .
C19 C20 H20 119.929 no . .
C21 C20 H20 119.929 no . .
C16 C21 H21 119.644 no . .
C20 C21 H21 119.645 no . .
C24 C25 H25 120.175 no . .
C26 C25 H25 120.162 no . .
C25 C26 H26 119.701 no . .
C27 C26 H26 119.702 no . .
C26 C27 H27 120.301 no . .
C28 C27 H27 120.319 no . .
C23 C28 H28 119.480 no . .
C27 C28 H28 119.465 no . .
C32 C33 H33 118.968 no . .
C34 C33 H33 118.958 no 2_576 .
C32 C34 H34 119.704 no . .
C33 C34 H34 119.684 no 2_576 .
S1 C35 H35 121.459 no . .
C36 C35 H35 121.461 no . .
S2 C36 H36 121.451 no . .
C35 C36 H36 121.462 no . .

loop_
_geom_bond_atom_site_label_1
_geom_bond_atom_site_label_2
_geom_bond_distance
_geom_bond_publ_flag
_geom_bond_site_symmetry_2
Rh1 Rh1 2.4026(16) yes 2_575
Rh1 O1 2.044(12) yes .
Rh1 O2 2.036(12) yes 2_575
Rh1 O3 2.043(11) yes .
Rh1 O4 2.021(11) yes 2_575
Rh1 N1 2.212(14) yes .
Rh2 Rh2 2.3991(12) yes 2_666
Rh2 O5 2.037(11) yes .
Rh2 O6 2.042(11) yes 2_666
Rh2 O7 2.032(12) yes .
Rh2 O8 2.033(11) yes 2_666
Rh2 N2 2.183(10) yes .
Cl1 C3 1.73(2) yes .
Cl2 C10 1.63(3) yes .
Cl3 C14 1.48(4) yes .
Cl4 C17 1.75(3) yes .
Cl5 C24 1.739(14) yes .
Cl6 Cl9 2.04(2) yes .
Cl6 C38 1.42(9) yes .
Cl6 C39 2.04(2) yes .
Cl7 Cl9 1.99(3) yes .
Cl7 C38 2.03(6) yes .
Cl7 C39 1.99(3) yes .
Cl8 C38 1.77(11) yes .
Cl9 C38 2.04(10) yes .
S1 C35 1.729(16) yes .
S1 C37 1.722(19) yes .
S2 C36 1.72(2) yes .
S2 C37 1.718(15) yes .
O1 C1 1.27(3) yes .
O2 C1 1.261(18) yes .
O3 C8 1.27(3) yes .
O4 C8 1.284(18) yes .
O5 C15 1.266(15) yes .
O6 C15 1.267(16) yes .
O7 C22 1.267(15) yes .
O8 C22 1.268(17) yes .
N1 C29 1.14(2) yes .
N2 C31 1.147(15) yes .
C1 C2 1.50(3) yes .
C2 C3 1.39(2) yes .
C2 C7 1.42(3) yes .
C3 C4 1.39(3) yes .
C4 C5 1.38(3) yes .
C5 C6 1.39(3) yes .
C6 C7 1.39(3) yes .
C8 C9 1.48(3) yes .
C9 C10 1.39(3) yes .
C9 C14 1.42(4) yes .
C10 C11 1.45(4) yes .
C11 C12 1.36(6) yes .
C12 C13 1.33(5) yes .
C13 C14 1.38(4) yes .
C15 C16 1.50(2) yes .
C16 C17 1.39(3) yes .
C16 C21 1.39(3) yes .
C17 C18 1.39(3) yes .
C18 C19 1.40(4) yes .
C19 C20 1.36(3) yes .
C20 C21 1.39(3) yes .
C22 C23 1.49(3) yes .
C23 C24 1.40(3) yes .
C23 C28 1.393(18) yes .
C24 C25 1.39(3) yes .
C25 C26 1.39(2) yes .
C26 C27 1.38(3) yes .
C27 C28 1.40(3) yes .
C29 C30 1.43(2) yes .
C30 C31 1.410(16) yes .
C30 C32 1.41(2) yes .
C32 C33 1.420(17) yes .
C32 C34 1.43(2) yes .
C33 C34 1.37(2) yes 2_576
C35 C36 1.33(3) yes .
C37 C37 1.39(3) yes 2_676
C4 H4 0.950 no .
C5 H5 0.950 no .
C6 H6 0.950 no .
C7 H7 0.950 no .
C11 H11 0.950 no .
C12 H12 0.950 no .
C13 H13 0.950 no .
C18 H18 0.950 no .
C19 H19 0.950 no .
C20 H20 0.950 no .
C21 H21 0.950 no .
C25 H25 0.950 no .
C26 H26 0.950 no .
C27 H27 0.950 no .
C28 H28 0.950 no .
C33 H33 0.950 no .
C34 H34 0.950 no .
C35 H35 0.950 no .
C36 H36 0.950 no .

loop_
_geom_contact_atom_site_label_1
_geom_contact_atom_site_label_2
_geom_contact_distance
_geom_contact_publ_flag
_geom_contact_site_symmetry_2
Cl1 O2 3.366(11) no .
Cl1 C1 3.047(14) no .
Cl2 O3 3.003(12) no .
Cl2 C8 3.143(18) no .
Cl3 O4 2.83(4) no .
Cl3 C8 3.02(4) no .
Cl4 O6 3.278(11) no .
Cl4 C15 3.045(15) no .
Cl5 O7 3.045(15) no .
Cl5 C22 3.085(18) no .
Cl8 C39 3.57(5) no .
S1 S2 3.233(6) no 2_676
O1 C3 3.34(3) no .
O1 C7 3.11(3) no .
O1 C8 3.472(18) no .
O1 C8 3.55(2) no 2_575
O2 C3 3.170(19) no .
O2 C7 3.33(2) no .
O2 C8 3.460(18) no .
O2 C8 3.52(3) no 2_575
O3 C1 3.441(18) no .
O3 C1 3.57(2) no 2_575
O3 C10 2.97(3) no .
O3 C14 3.56(3) no .
O4 C1 3.418(17) no .
O4 C1 3.54(3) no 2_575
O4 C10 3.54(2) no .
O4 C14 2.82(3) no .
O5 C17 3.372(18) no .
O5 C21 3.08(3) no .
O5 C22 3.520(15) no .
O5 C22 3.46(3) no 2_666
O6 C17 3.099(19) no .
O6 C21 3.34(3) no .
O6 C22 3.514(16) no .
O6 C22 3.47(2) no 2_666
O7 C15 3.549(16) no .
O7 C15 3.44(3) no 2_666
O7 C24 3.01(3) no .
O7 C28 3.455(16) no .
O8 C15 3.545(15) no .
O8 C15 3.42(2) no 2_666
O8 C24 3.47(3) no .
O8 C28 2.907(18) no .
O8 C31 3.595(16) no 2_666
N1 C31 3.398(18) no .
N1 C32 3.57(2) no .
N2 C29 3.448(16) no .
N2 C32 3.467(16) no .
N2 C34 3.528(18) no .
C2 C5 2.79(3) no .
C3 C6 2.77(3) no .
C4 C7 2.81(3) no .
C9 C12 2.79(4) no .
C10 C13 2.80(5) no .
C11 C14 2.74(4) no .
C16 C19 2.78(3) no .
C17 C20 2.75(4) no .
C18 C21 2.78(3) no .
C23 C26 2.79(3) no .
C24 C27 2.779(19) no .
C25 C28 2.77(3) no .
C29 C33 2.95(2) no .
C31 C34 2.86(2) no .
C32 C32 2.85(2) no 2_576
C33 C33 2.78(2) no 2_576
C34 C34 2.804(17) no 2_576
Cl1 C4 3.57(3) no 2_475
Cl1 C5 3.53(2) no 2_475
Cl2 C5 3.48(3) no 1_655
Cl2 C6 3.57(3) no 1_655
Cl3 Cl8 2.89(4) no 2_575
Cl3 C13 3.41(5) no 2_565
Cl4 Cl6 3.573(16) no 2_576
Cl5 Cl9 3.550(18) no 1_545
Cl5 C19 3.570(18) no 2_566
Cl5 C39 3.550(18) no 1_545
Cl6 Cl4 3.573(16) no 2_576
Cl6 C17 3.53(2) no 2_576
Cl6 C34 3.50(3) no 2_576
Cl8 Cl3 2.89(4) no 2_575
Cl9 Cl5 3.550(18) no 1_565
Cl9 C37 3.58(3) no 2_676
S1 O6 3.399(12) no 2_666
S1 O8 3.250(11) no 2_666
S2 C25 3.494(14) no 1_565
S2 C26 3.330(13) no 1_565
S2 C27 3.395(15) no 1_565
O1 C36 3.263(18) no 1_455
O2 C4 3.17(3) no 2_475
O4 C26 3.172(17) no 2_665
O4 C27 3.098(18) no 2_665
O5 C20 3.38(3) no 2_566
O6 S1 3.399(12) no 2_666
O6 C35 3.14(2) no 2_666
O8 S1 3.250(11) no 2_666
N2 C5 3.38(2) no 1_655
C3 C3 3.46(3) no 2_475
C4 Cl1 3.57(3) no 2_475
C4 O2 3.17(3) no 2_475
C5 Cl1 3.53(2) no 2_475
C5 Cl2 3.48(3) no 1_455
C5 N2 3.38(2) no 1_455
C5 C31 3.37(2) no 1_455
C6 Cl2 3.57(3) no 1_455
C7 C35 3.59(3) no 1_455
C8 C26 3.59(2) no 2_665
C9 C26 3.53(2) no 2_665
C11 C11 3.51(4) no 2_665
C13 Cl3 3.41(5) no 2_565
C14 C27 3.54(3) no 2_665
C17 Cl6 3.53(2) no 2_576
C19 Cl5 3.570(18) no 2_566
C20 O5 3.38(3) no 2_566
C20 C31 3.56(3) no 2_566
C21 C21 3.55(3) no 2_566
C25 S2 3.494(14) no 1_545
C26 S2 3.330(13) no 1_545
C26 O4 3.172(17) no 2_665
C26 C8 3.59(2) no 2_665
C26 C9 3.53(2) no 2_665
C27 S2 3.395(15) no 1_545
C27 O4 3.098(18) no 2_665
C27 C14 3.54(3) no 2_665
C31 C5 3.37(2) no 1_655
C31 C20 3.56(3) no 2_566
C33 C38 3.54(8) no .
C34 Cl6 3.50(3) no 2_576
C35 O6 3.14(2) no 2_666
C35 C7 3.59(3) no 1_655
C36 O1 3.263(18) no 1_655
C37 Cl9 3.58(3) no 2_676
C37 C39 3.58(3) no 2_676
C38 C33 3.54(8) no .
C39 Cl5 3.550(18) no 1_565
C39 C37 3.58(3) no 2_676
Cl1 H4 2.8033 no .
Cl2 H11 2.7288 no .
Cl3 H13 2.4628 no .
Cl4 H18 2.8015 no .
Cl4 H28 3.3261 no 2_666
Cl5 H11 3.3592 no .
Cl5 H21 3.3900 no .
Cl5 H25 2.7912 no .
S1 H36 3.5159 no .
S2 H35 3.5109 no .
O1 H7 3.0765 no .
O2 H7 3.4394 no .
O5 H21 3.0076 no .
O6 H21 3.4707 no .
O8 H28 2.7447 no .
O8 H34 2.8101 no 2_666
N1 H33 3.1838 no .
N2 H34 2.9195 no .
C1 H7 2.6805 no .
C2 H4 3.2812 no .
C2 H6 3.2820 no .
C3 H5 3.2505 no .
C3 H7 3.2844 no .
C4 H6 3.2530 no .
C5 H7 3.2771 no .
C6 H4 3.2595 no .
C7 H5 3.2719 no .
C9 H11 3.3002 no .
C9 H13 3.3045 no .
C10 H12 3.2906 no .
C11 H13 3.2159 no .
C11 H25 3.2409 no .
C12 H25 3.5312 no .
C13 H11 3.2099 no .
C14 H12 3.1944 no .
C15 H21 2.6577 no .
C16 H18 3.2838 no .
C16 H20 3.2679 no .
C17 H19 3.2490 no .
C17 H21 3.2434 no .
C18 H20 3.2572 no .
C19 H21 3.2402 no .
C20 H18 3.2583 no .
C21 H19 3.2435 no .
C22 H28 2.6297 no .
C23 H25 3.2802 no .
C23 H27 3.2841 no .
C24 H11 3.1421 no .
C24 H26 3.2585 no .
C24 H28 3.2566 no .
C25 H11 2.8039 no .
C25 H27 3.2631 no .
C26 H11 3.5809 no .
C26 H28 3.2541 no .
C27 H25 3.2616 no .
C28 H26 3.2575 no .
C28 H34 3.4003 no 2_666
C29 H33 2.6325 no .
C30 H33 2.6503 no .
C30 H34 2.6475 no .
C31 H34 2.5346 no .
C32 H33 3.2829 no 2_576
C32 H34 3.2896 no 2_576
C33 H34 3.2971 no .
C34 H28 3.4057 no 2_666
C34 H33 3.2943 no .
C37 H35 3.4709 no .
C37 H36 3.4691 no .
H4 H5 2.3289 no .
H5 H6 2.3260 no .
H6 H7 2.3452 no .
H11 H12 2.2956 no .
H11 H25 2.5771 no .
H12 H13 2.2635 no .
H12 H25 3.1203 no .
H18 H19 2.3532 no .
H19 H20 2.3086 no .
H20 H21 2.3333 no .
H25 H26 2.3345 no .
H26 H27 2.3328 no .
H27 H28 2.3430 no .
H28 H34 2.8721 no 2_666
H33 H34 2.2960 no 2_576
H35 H36 2.3238 no .
Cl1 H12 3.2243 no 1_465
Cl1 H25 3.0167 no 1_465
Cl1 H26 2.9593 no 1_465
Cl2 H5 3.0252 no 1_655
Cl2 H6 3.2125 no 1_655
Cl2 H12 3.5331 no 2_665
Cl2 H18 3.5721 no 2_566
Cl2 H19 3.2357 no 2_566
Cl3 H13 2.7774 no 2_565
Cl3 H27 3.1196 no 2_665
Cl4 H6 3.2210 no 2_566
Cl4 H7 2.9734 no 2_566
Cl4 H13 3.2948 no 1_556
Cl5 H19 3.4999 no 2_566
Cl6 H20 3.1905 no 1_565
Cl6 H21 3.2281 no 1_565
Cl6 H28 3.2344 no 1_465
Cl6 H34 3.4366 no 2_576
Cl7 H4 3.4764 no 1_655
Cl7 H25 3.2305 no 1_565
Cl8 H4 3.2171 no 1_655
Cl8 H27 3.1300 no 1_465
Cl8 H28 3.4728 no 1_465
Cl8 H33 3.5338 no .
Cl9 H21 3.2936 no 1_565
S1 H34 3.4818 no .
S2 H33 3.2602 no 1_655
O1 H26 2.9303 no 1_465
O1 H36 2.3167 no 1_455
O2 H4 2.6368 no 2_475
O2 H5 3.4703 no 2_475
O3 H5 3.5693 no 1_655
O3 H18 3.1841 no 2_566
O3 H19 3.3445 no 2_566
O4 H26 2.6406 no 2_665
O4 H27 2.4933 no 2_665
O5 H20 2.7778 no 2_566
O6 H6 3.2878 no 2_566
O6 H35 2.5192 no 2_666
O7 H6 3.3802 no 1_655
N1 H4 3.2097 no 1_655
N1 H5 3.1426 no 1_655
N1 H27 3.0181 no 1_465
N1 H36 3.5151 no 1_455
N2 H5 2.9124 no 1_655
N2 H6 3.3554 no 1_655
N2 H19 3.1587 no 2_566
N2 H20 3.0847 no 2_566
C1 H4 3.5411 no 2_475
C1 H26 3.3535 no 1_465
C1 H36 3.0735 no 1_455
C2 H35 3.4238 no 1_455
C2 H36 3.0228 no 1_455
C3 H36 3.5460 no 1_455
C5 H35 3.5065 no 1_455
C6 H35 2.9371 no 1_455
C7 H35 2.8750 no 1_455
C7 H36 3.3729 no 1_455
C8 H18 3.3653 no 2_566
C8 H26 2.9810 no 2_665
C8 H27 3.4372 no 2_665
C9 H18 2.9020 no 2_566
C9 H26 3.2085 no 2_665
C9 H27 3.5727 no 2_665
C10 H11 3.4908 no 2_665
C10 H18 2.9593 no 2_566
C11 H11 3.1206 no 2_665
C11 H18 3.5435 no 2_566
C13 H13 3.2797 no 2_565
C14 H13 3.3943 no 2_565
C14 H18 3.4050 no 2_566
C14 H27 3.3211 no 2_665
C15 H35 3.2730 no 2_666
C16 H35 3.2068 no 2_666
C17 H7 3.2728 no 2_566
C17 H35 3.5423 no 2_666
C18 H7 3.5400 no 2_566
C20 H21 3.4777 no 2_566
C21 H21 3.4266 no 2_566
C26 H36 3.3744 no 1_545
C27 H33 3.0706 no 1_645
C28 H33 3.0238 no 1_645
C29 H4 3.3313 no 1_655
C29 H5 2.9921 no 1_655
C29 H19 3.4569 no 2_566
C29 H27 3.4820 no 1_465
C30 H5 3.3155 no 1_655
C30 H20 3.2299 no 2_566
C31 H5 2.7897 no 1_655
C31 H19 3.1020 no 2_566
C31 H20 2.8867 no 2_566
C33 H28 3.3247 no 1_465
C36 H26 3.5797 no 1_565
C38 H28 3.3653 no 1_465
C38 H33 3.4761 no .
C39 H21 3.2936 no 1_565
H4 Cl7 3.4764 no 1_455
H4 Cl8 3.2171 no 1_455
H4 O2 2.6368 no 2_475
H4 N1 3.2097 no 1_455
H4 C1 3.5411 no 2_475
H4 C29 3.3313 no 1_455
H5 Cl2 3.0252 no 1_455
H5 O2 3.4703 no 2_475
H5 O3 3.5693 no 1_455
H5 N1 3.1426 no 1_455
H5 N2 2.9124 no 1_455
H5 C29 2.9921 no 1_455
H5 C30 3.3155 no 1_455
H5 C31 2.7897 no 1_455
H5 H19 3.4019 no 2_466
H6 Cl2 3.2125 no 1_455
H6 Cl4 3.2210 no 2_566
H6 O6 3.2878 no 2_566
H6 O7 3.3802 no 1_455
H6 N2 3.3554 no 1_455
H6 H35 3.1475 no 1_455
H7 Cl4 2.9734 no 2_566
H7 C17 3.2728 no 2_566
H7 C18 3.5400 no 2_566
H7 H18 3.4551 no 2_566
H7 H35 3.0471 no 1_455
H7 H36 3.5237 no 1_455
H11 C10 3.4908 no 2_665
H11 C11 3.1206 no 2_665
H11 H11 2.9992 no 2_665
H12 Cl1 3.2243 no 1_645
H12 Cl2 3.5331 no 2_665
H13 Cl3 2.7774 no 2_565
H13 Cl4 3.2948 no 1_554
H13 C13 3.2797 no 2_565
H13 C14 3.3943 no 2_565
H13 H13 2.8763 no 2_565
H18 Cl2 3.5721 no 2_566
H18 O3 3.1841 no 2_566
H18 C8 3.3653 no 2_566
H18 C9 2.9020 no 2_566
H18 C10 2.9593 no 2_566
H18 C11 3.5435 no 2_566
H18 C14 3.4050 no 2_566
H18 H7 3.4551 no 2_566
H19 Cl2 3.2357 no 2_566
H19 Cl5 3.4999 no 2_566
H19 O3 3.3445 no 2_566
H19 N2 3.1587 no 2_566
H19 C29 3.4569 no 2_566
H19 C31 3.1020 no 2_566
H19 H5 3.4019 no 2_466
H20 Cl6 3.1905 no 1_545
H20 O5 2.7778 no 2_566
H20 N2 3.0847 no 2_566
H20 C30 3.2299 no 2_566
H20 C31 2.8867 no 2_566
H21 Cl6 3.2281 no 1_545
H21 Cl9 3.2936 no 1_545
H21 C20 3.4777 no 2_566
H21 C21 3.4266 no 2_566
H21 C39 3.2936 no 1_545
H21 H21 3.5595 no 2_566
H25 Cl1 3.0167 no 1_645
H25 Cl7 3.2305 no 1_545
H26 Cl1 2.9593 no 1_645
H26 O1 2.9303 no 1_645
H26 O4 2.6406 no 2_665
H26 C1 3.3535 no 1_645
H26 C8 2.9810 no 2_665
H26 C9 3.2085 no 2_665
H26 C36 3.5797 no 1_545
H26 H36 3.0708 no 1_545
H27 Cl3 3.1196 no 2_665
H27 Cl8 3.1300 no 1_645
H27 O4 2.4933 no 2_665
H27 N1 3.0181 no 1_645
H27 C8 3.4372 no 2_665
H27 C9 3.5727 no 2_665
H27 C14 3.3211 no 2_665
H27 C29 3.4820 no 1_645
H27 H33 2.8064 no 1_645
H28 Cl6 3.2344 no 1_645
H28 Cl8 3.4728 no 1_645
H28 C33 3.3247 no 1_645
H28 C38 3.3653 no 1_645
H28 H33 2.6959 no 1_645
H33 Cl8 3.5338 no .
H33 S2 3.2602 no 1_455
H33 C27 3.0706 no 1_465
H33 C28 3.0238 no 1_465
H33 C38 3.4761 no .
H33 H27 2.8064 no 1_465
H33 H28 2.6959 no 1_465
H34 Cl6 3.4366 no 2_576
H34 S1 3.4818 no .
H35 O6 2.5192 no 2_666
H35 C2 3.4238 no 1_655
H35 C5 3.5065 no 1_655
H35 C6 2.9371 no 1_655
H35 C7 2.8750 no 1_655
H35 C15 3.2730 no 2_666
H35 C16 3.2068 no 2_666
H35 C17 3.5423 no 2_666
H35 H6 3.1475 no 1_655
H35 H7 3.0471 no 1_655
H36 O1 2.3167 no 1_655
H36 N1 3.5151 no 1_655
H36 C1 3.0735 no 1_655
H36 C2 3.0228 no 1_655
H36 C3 3.5460 no 1_655
H36 C7 3.3729 no 1_655
H36 C26 3.3744 no 1_565
H36 H7 3.5237 no 1_655
H36 H26 3.0708 no 1_565
